data_7045641
loop_
_publ_author_name
'Nguyen, Minh Tho'
'Gabidullin, Bulat'
'Nikonov, Georgii I.'

_publ_section_title
;
 Neutral and anionic zinc compounds supported by a bis(imino)phenyl NCN
 ligand.
;
_journal_issue 13
_journal_name_full 'Dalton transactions (Cambridge, England : 2003)'
_journal_page_first 4607
_journal_page_last 4612
_journal_paper_doi 10.1039/c8dt00149a
_journal_volume 47
_journal_year 2018
_chemical_formula_sum 'C64 H78 N4 Zn'
_chemical_formula_weight 968.67
_space_group_crystal_system triclinic
_space_group_IT_number 2
_space_group_name_Hall '-P 1'
_space_group_name_H-M_alt 'P -1'
_symmetry_space_group_name_Hall '-P 1'
_symmetry_space_group_name_H-M 'P -1'
_atom_sites_solution_hydrogens geom
_audit_creation_method SHELXL-2014/7
_audit_update_record
;
2017-10-27 deposited with the CCDC.
2018-02-15 downloaded from the CCDC.
;
_cell_angle_alpha 77.163(4)
_cell_angle_beta 86.790(4)
_cell_angle_gamma 67.573(4)
_cell_formula_units_Z 2
_cell_length_a 13.522(4)
_cell_length_b 14.632(4)
_cell_length_c 15.856(5)
_cell_measurement_reflns_used 3945
_cell_measurement_temperature 238(2)
_cell_measurement_theta_max 20.91
_cell_measurement_theta_min 2.37
_cell_volume 2826.0(14)
_computing_cell_refinement 'APEX II (Bruker, 2009)'
_computing_data_collection 'APEX II (Bruker, 2009)'
_computing_data_reduction 'SAINT (Bruker)'
_computing_molecular_graphics 'Mercury (Macrae et al., 2008)'
_computing_publication_material 'CIFTAB (Sheldrick, 1997)'
_computing_structure_refinement 'SHELXL-2014/7 (Sheldrick, 2014)'
_computing_structure_solution 'XT (Sheldrick, 2014)'
_diffrn_ambient_temperature 238(2)
_diffrn_measured_fraction_theta_full 0.995
_diffrn_measured_fraction_theta_max 0.986
_diffrn_measurement_device_type 'Bruker APEX-II CCD'
_diffrn_measurement_method '\f and \w scans'
_diffrn_radiation_type MoK\a
_diffrn_radiation_wavelength 0.71073
_diffrn_reflns_av_R_equivalents 0.0600
_diffrn_reflns_av_unetI/netI 0.1056
_diffrn_reflns_Laue_measured_fraction_full 0.995
_diffrn_reflns_Laue_measured_fraction_max 0.986
_diffrn_reflns_limit_h_max 17
_diffrn_reflns_limit_h_min -17
_diffrn_reflns_limit_k_max 18
_diffrn_reflns_limit_k_min -18
_diffrn_reflns_limit_l_max 20
_diffrn_reflns_limit_l_min -20
_diffrn_reflns_number 26044
_diffrn_reflns_point_group_measured_fraction_full 0.995
_diffrn_reflns_point_group_measured_fraction_max 0.986
_diffrn_reflns_theta_full 25.242
_diffrn_reflns_theta_max 26.999
_diffrn_reflns_theta_min 1.769
_exptl_absorpt_coefficient_mu 0.476
_exptl_absorpt_correction_T_max 0.7457
_exptl_absorpt_correction_T_min 0.6641
_exptl_absorpt_correction_type multi-scan
_exptl_absorpt_process_details 'SADABS, Bruker (2003)'
_exptl_crystal_colour colorless
_exptl_crystal_density_diffrn 1.138
_exptl_crystal_description block
_exptl_crystal_F_000 1040
_exptl_crystal_size_max 0.266
_exptl_crystal_size_mid 0.246
_exptl_crystal_size_min 0.207
_refine_diff_density_max 0.291
_refine_diff_density_min -0.442
_refine_diff_density_rms 0.052
_refine_ls_extinction_method none
_refine_ls_goodness_of_fit_ref 0.956
_refine_ls_hydrogen_treatment constr
_refine_ls_matrix_type full
_refine_ls_number_parameters 622
_refine_ls_number_reflns 12176
_refine_ls_number_restraints 0
_refine_ls_restrained_S_all 0.956
_refine_ls_R_factor_all 0.1243
_refine_ls_R_factor_gt 0.0591
_refine_ls_shift/su_max 0.001
_refine_ls_shift/su_mean 0.000
_refine_ls_structure_factor_coef Fsqd
_refine_ls_weighting_details 'w=1/[\s^2^(Fo^2^)+(0.0585P)^2^] where P=(Fo^2^+2Fc^2^)/3'
_refine_ls_weighting_scheme calc
_refine_ls_wR_factor_gt 0.1152
_refine_ls_wR_factor_ref 0.1400
_reflns_Friedel_coverage 0.000
_reflns_number_gt 6605
_reflns_number_total 12176
_reflns_threshold_expression 'I > 2\s(I)'
_cod_data_source_file c8dt00149a2.cif
_cod_data_source_block shelx
_cod_depositor_comments 'Adding full bibliography for 7045641--7045644.cif.'
_cod_original_cell_volume 2826.0(15)
_cod_database_code 7045641
_shelx_shelxl_version_number 2014/7
_shelx_space_group_comment
;
The symmetry employed for this shelxl refinement is uniquely defined
by the following loop, which should always be used as a source of
symmetry information in preference to the above space-group names.
They are only intended as comments.
;
_shelx_estimated_absorpt_t_min 0.884
_shelx_estimated_absorpt_t_max 0.908

loop_
_space_group_symop_operation_xyz
'x, y, z'
'-x, -y, -z'

loop_
_atom_site_label
_atom_site_type_symbol
_atom_site_fract_x
_atom_site_fract_y
_atom_site_fract_z
_atom_site_U_iso_or_equiv
_atom_site_adp_type
_atom_site_occupancy
_atom_site_site_symmetry_order
_atom_site_calc_flag
_atom_site_refinement_flags_posn
_atom_site_refinement_flags_adp
Zn1 Zn 0.27313(3) 0.74110(3) 0.29362(2) 0.03823(13) Uani 1 1 d . .
N1 N 0.3273(2) 0.88007(19) 0.52452(16) 0.0477(7) Uani 1 1 d . .
N2 N 0.18497(18) 0.82100(18) 0.17153(14) 0.0352(6) Uani 1 1 d . .
N3 N 0.6252(2) 0.7098(2) 0.21799(17) 0.0510(7) Uani 1 1 d . .
N4 N 0.21418(19) 0.62097(18) 0.35667(15) 0.0381(6) Uani 1 1 d . .
C1 C 0.2230(2) 0.8796(2) 0.31759(18) 0.0364(7) Uani 1 1 d . .
C2 C 0.2390(2) 0.9177(2) 0.38710(19) 0.0372(7) Uani 1 1 d . .
C3 C 0.1969(2) 1.0228(2) 0.3841(2) 0.0444(8) Uani 1 1 d . .
H3B H 0.2065 1.0467 0.4322 0.053 Uiso 1 1 calc R U
C4 C 0.1423(3) 1.0904(2) 0.3115(2) 0.0516(9) Uani 1 1 d . .
H4A H 0.1146 1.1602 0.3102 0.062 Uiso 1 1 calc R U
C5 C 0.1276(2) 1.0568(2) 0.2406(2) 0.0465(8) Uani 1 1 d . .
H5A H 0.0909 1.1031 0.1905 0.056 Uiso 1 1 calc R U
C6 C 0.1681(2) 0.9530(2) 0.24439(18) 0.0356(7) Uani 1 1 d . .
C7 C 0.1507(2) 0.9161(2) 0.17095(19) 0.0390(7) Uani 1 1 d . .
H7A H 0.1132 0.9631 0.1215 0.047 Uiso 1 1 calc R U
C8 C 0.3042(2) 0.8493(2) 0.46331(19) 0.0407(8) Uani 1 1 d . .
H8A H 0.3300 0.7791 0.4665 0.049 Uiso 1 1 calc R U
C9 C 0.3955(3) 0.8123(2) 0.5957(2) 0.0476(8) Uani 1 1 d . .
C10 C 0.3515(3) 0.7761(3) 0.6711(2) 0.0562(9) Uani 1 1 d . .
C11 C 0.4186(3) 0.7181(3) 0.7413(2) 0.0759(12) Uani 1 1 d . .
H11A H 0.3901 0.6923 0.7922 0.091 Uiso 1 1 calc R U
C12 C 0.5264(4) 0.6971(3) 0.7385(3) 0.0818(13) Uani 1 1 d . .
H12A H 0.5711 0.6572 0.7872 0.098 Uiso 1 1 calc R U
C13 C 0.5689(3) 0.7343(3) 0.6647(3) 0.0687(11) Uani 1 1 d . .
H13A H 0.6428 0.7204 0.6635 0.082 Uiso 1 1 calc R U
C14 C 0.5052(3) 0.7920(2) 0.5919(2) 0.0509(9) Uani 1 1 d . .
C15 C 0.5563(3) 0.8312(2) 0.5110(2) 0.0543(9) Uani 1 1 d . .
H15A H 0.4983 0.8841 0.4717 0.065 Uiso 1 1 calc R U
C16 C 0.6155(3) 0.7469(3) 0.4637(2) 0.0714(11) Uani 1 1 d . .
H16A H 0.6473 0.7734 0.4126 0.107 Uiso 1 1 calc R U
H16B H 0.6713 0.6930 0.5017 0.107 Uiso 1 1 calc R U
H16C H 0.5656 0.7205 0.4467 0.107 Uiso 1 1 calc R U
C17 C 0.6322(3) 0.8788(3) 0.5320(3) 0.0865(13) Uani 1 1 d . .
H17A H 0.5939 0.9325 0.5621 0.130 Uiso 1 1 calc R U
H17B H 0.6915 0.8275 0.5685 0.130 Uiso 1 1 calc R U
H17C H 0.6594 0.9067 0.4787 0.130 Uiso 1 1 calc R U
C18 C 0.2315(3) 0.8040(3) 0.6768(2) 0.0678(11) Uani 1 1 d . .
H18A H 0.2044 0.8103 0.6182 0.081 Uiso 1 1 calc R U
C19 C 0.1803(4) 0.9053(4) 0.6983(4) 0.155(3) Uani 1 1 d . .
H19A H 0.1036 0.9228 0.7019 0.232 Uiso 1 1 calc R U
H19B H 0.2092 0.9038 0.7534 0.232 Uiso 1 1 calc R U
H19C H 0.1946 0.9554 0.6535 0.232 Uiso 1 1 calc R U
C20 C 0.1981(4) 0.7257(4) 0.7379(3) 0.1056(17) Uani 1 1 d . .
H20A H 0.2327 0.6605 0.7224 0.158 Uiso 1 1 calc R U
H20B H 0.2191 0.7204 0.7968 0.158 Uiso 1 1 calc R U
H20C H 0.1210 0.7463 0.7336 0.158 Uiso 1 1 calc R U
C21 C 0.1520(2) 0.7909(2) 0.10183(18) 0.0359(7) Uani 1 1 d . .
C22 C 0.2288(3) 0.7337(2) 0.05246(19) 0.0436(8) Uani 1 1 d . .
C23 C 0.1943(3) 0.7039(3) -0.0141(2) 0.0581(10) Uani 1 1 d . .
H23A H 0.2454 0.6656 -0.0483 0.070 Uiso 1 1 calc R U
C24 C 0.0877(3) 0.7292(3) -0.0310(2) 0.0630(10) Uani 1 1 d . .
H24A H 0.0662 0.7086 -0.0766 0.076 Uiso 1 1 calc R U
C25 C 0.0119(3) 0.7851(3) 0.0191(2) 0.0567(9) Uani 1 1 d . .
H25A H -0.0610 0.8021 0.0072 0.068 Uiso 1 1 calc R U
C26 C 0.0416(2) 0.8167(2) 0.08684(18) 0.0418(8) Uani 1 1 d . .
C27 C -0.0453(2) 0.8723(2) 0.1428(2) 0.0468(8) Uani 1 1 d . .
H27A H -0.0099 0.8842 0.1899 0.056 Uiso 1 1 calc R U
C28 C -0.1074(3) 0.8064(3) 0.1843(2) 0.0641(10) Uani 1 1 d . .
H28A H -0.1626 0.8426 0.2199 0.096 Uiso 1 1 calc R U
H28B H -0.1401 0.7908 0.1394 0.096 Uiso 1 1 calc R U
H28C H -0.0588 0.7440 0.2200 0.096 Uiso 1 1 calc R U
C29 C -0.1204(3) 0.9755(3) 0.0919(2) 0.0646(10) Uani 1 1 d . .
H29A H -0.1747 1.0086 0.1297 0.097 Uiso 1 1 calc R U
H29B H -0.0796 1.0172 0.0696 0.097 Uiso 1 1 calc R U
H29C H -0.1546 0.9662 0.0441 0.097 Uiso 1 1 calc R U
C30 C 0.3463(2) 0.7076(2) 0.0682(2) 0.0491(8) Uani 1 1 d . .
H30A H 0.3546 0.7129 0.1284 0.059 Uiso 1 1 calc R U
C31 C 0.3837(3) 0.7842(4) 0.0104(3) 0.0999(16) Uani 1 1 d . .
H31A H 0.4593 0.7658 0.0217 0.150 Uiso 1 1 calc R U
H31B H 0.3720 0.7852 -0.0497 0.150 Uiso 1 1 calc R U
H31C H 0.3437 0.8508 0.0219 0.150 Uiso 1 1 calc R U
C32 C 0.4180(3) 0.6012(3) 0.0618(3) 0.1085(17) Uani 1 1 d . .
H32A H 0.4919 0.5906 0.0727 0.163 Uiso 1 1 calc R U
H32B H 0.3979 0.5530 0.1042 0.163 Uiso 1 1 calc R U
H32C H 0.4103 0.5918 0.0042 0.163 Uiso 1 1 calc R U
C33 C 0.4147(2) 0.6282(2) 0.31763(18) 0.0371(7) Uani 1 1 d . .
C34 C 0.4047(2) 0.5434(2) 0.37357(19) 0.0376(7) Uani 1 1 d . .
C35 C 0.4938(3) 0.4593(2) 0.4111(2) 0.0510(9) Uani 1 1 d . .
H35A H 0.4846 0.4033 0.4479 0.061 Uiso 1 1 calc R U
C36 C 0.5952(3) 0.4581(3) 0.3944(2) 0.0558(9) Uani 1 1 d . .
H36A H 0.6554 0.4021 0.4207 0.067 Uiso 1 1 calc R U
C37 C 0.6080(3) 0.5391(2) 0.3393(2) 0.0493(8) Uani 1 1 d . .
H37A H 0.6773 0.5379 0.3272 0.059 Uiso 1 1 calc R U
C38 C 0.5191(2) 0.6237(2) 0.30069(19) 0.0398(7) Uani 1 1 d . .
C39 C 0.5346(3) 0.7066(2) 0.23797(19) 0.0438(8) Uani 1 1 d . .
H39A H 0.4736 0.7608 0.2109 0.053 Uiso 1 1 calc R U
C40 C 0.2969(2) 0.5444(2) 0.39031(19) 0.0418(8) Uani 1 1 d . .
H40A H 0.2882 0.4878 0.4264 0.050 Uiso 1 1 calc R U
C41 C 0.6308(2) 0.7885(3) 0.1489(2) 0.0465(8) Uani 1 1 d . .
C42 C 0.5959(3) 0.8890(3) 0.1568(2) 0.0494(9) Uani 1 1 d . .
C43 C 0.6079(3) 0.9589(3) 0.0858(2) 0.0600(10) Uani 1 1 d . .
H43A H 0.5849 1.0273 0.0889 0.072 Uiso 1 1 calc R U
C44 C 0.6527(3) 0.9302(4) 0.0112(2) 0.0672(11) Uani 1 1 d . .
H44A H 0.6588 0.9790 -0.0363 0.081 Uiso 1 1 calc R U
C45 C 0.6884(3) 0.8305(4) 0.0057(2) 0.0671(11) Uani 1 1 d . .
H45A H 0.7196 0.8117 -0.0455 0.080 Uiso 1 1 calc R U
C46 C 0.6793(3) 0.7576(3) 0.0738(2) 0.0561(9) Uani 1 1 d . .
C47 C 0.7215(4) 0.6455(4) 0.0699(3) 0.0827(13) Uani 1 1 d . .
H47A H 0.6731 0.6164 0.1046 0.099 Uiso 1 1 calc R U
C48 C 0.8301(4) 0.5897(4) 0.1125(4) 0.127(2) Uani 1 1 d . .
H48A H 0.8287 0.6027 0.1701 0.191 Uiso 1 1 calc R U
H48B H 0.8507 0.5177 0.1168 0.191 Uiso 1 1 calc R U
H48C H 0.8815 0.6126 0.0785 0.191 Uiso 1 1 calc R U
C49 C 0.7184(5) 0.6282(4) -0.0208(3) 0.135(2) Uani 1 1 d . .
H49A H 0.6468 0.6656 -0.0461 0.202 Uiso 1 1 calc R U
H49B H 0.7686 0.6515 -0.0562 0.202 Uiso 1 1 calc R U
H49C H 0.7379 0.5565 -0.0179 0.202 Uiso 1 1 calc R U
C50 C 0.5479(3) 0.9242(3) 0.2381(2) 0.0548(9) Uani 1 1 d . .
H50A H 0.5532 0.8634 0.2830 0.066 Uiso 1 1 calc R U
C51 C 0.4298(3) 0.9929(3) 0.2245(2) 0.0814(13) Uani 1 1 d . .
H51A H 0.4022 1.0137 0.2779 0.122 Uiso 1 1 calc R U
H51B H 0.4218 1.0523 0.1792 0.122 Uiso 1 1 calc R U
H51C H 0.3902 0.9564 0.2077 0.122 Uiso 1 1 calc R U
C52 C 0.6091(3) 0.9776(3) 0.2728(3) 0.0803(12) Uani 1 1 d . .
H52A H 0.5759 0.9989 0.3246 0.120 Uiso 1 1 calc R U
H52B H 0.6828 0.9314 0.2864 0.120 Uiso 1 1 calc R U
H52C H 0.6075 1.0364 0.2293 0.120 Uiso 1 1 calc R U
C53 C 0.1101(2) 0.6132(2) 0.36928(19) 0.0436(8) Uani 1 1 d . .
C54 C 0.0851(2) 0.5457(2) 0.3320(2) 0.0463(8) Uani 1 1 d . .
C55 C -0.0170(3) 0.5449(3) 0.3440(2) 0.0621(10) Uani 1 1 d . .
H55A H -0.0360 0.5003 0.3201 0.075 Uiso 1 1 calc R U
C56 C -0.0908(3) 0.6070(3) 0.3894(3) 0.0716(11) Uani 1 1 d . .
H56A H -0.1594 0.6049 0.3962 0.086 Uiso 1 1 calc R U
C57 C -0.0654(3) 0.6724(3) 0.4253(2) 0.0648(10) Uani 1 1 d . .
H57A H -0.1169 0.7149 0.4565 0.078 Uiso 1 1 calc R U
C58 C 0.0359(3) 0.6769(3) 0.4160(2) 0.0495(8) Uani 1 1 d . .
C59 C 0.0630(3) 0.7469(3) 0.4587(3) 0.0671(11) Uani 1 1 d . .
H59A H 0.1366 0.7416 0.4428 0.081 Uiso 1 1 calc R U
C60 C 0.0618(5) 0.7150(5) 0.5557(3) 0.139(2) Uani 1 1 d . .
H60A H 0.0794 0.7609 0.5821 0.208 Uiso 1 1 calc R U
H60B H -0.0088 0.7169 0.5727 0.208 Uiso 1 1 calc R U
H60C H 0.1141 0.6467 0.5747 0.208 Uiso 1 1 calc R U
C61 C -0.0120(4) 0.8568(3) 0.4266(4) 0.125(2) Uani 1 1 d . .
H61A H 0.0074 0.9000 0.4552 0.187 Uiso 1 1 calc R U
H61B H -0.0061 0.8767 0.3646 0.187 Uiso 1 1 calc R U
H61C H -0.0851 0.8637 0.4396 0.187 Uiso 1 1 calc R U
C62 C 0.1627(3) 0.4798(2) 0.2771(2) 0.0530(9) Uani 1 1 d . .
H62A H 0.2348 0.4548 0.3047 0.064 Uiso 1 1 calc R U
C63 C 0.1665(4) 0.5423(3) 0.1881(3) 0.1101(18) Uani 1 1 d . .
H63A H 0.2165 0.4993 0.1535 0.165 Uiso 1 1 calc R U
H63B H 0.0958 0.5717 0.1605 0.165 Uiso 1 1 calc R U
H63C H 0.1897 0.5959 0.1933 0.165 Uiso 1 1 calc R U
C64 C 0.1406(3) 0.3873(3) 0.2695(3) 0.0772(12) Uani 1 1 d . .
H64A H 0.1383 0.3477 0.3269 0.116 Uiso 1 1 calc R U
H64B H 0.0724 0.4091 0.2392 0.116 Uiso 1 1 calc R U
H64C H 0.1970 0.3462 0.2376 0.116 Uiso 1 1 calc R U

loop_
_atom_site_aniso_label
_atom_site_aniso_U_11
_atom_site_aniso_U_22
_atom_site_aniso_U_33
_atom_site_aniso_U_23
_atom_site_aniso_U_13
_atom_site_aniso_U_12
Zn1 0.0393(2) 0.0335(2) 0.0398(2) -0.00678(16) 0.00308(15) -0.01254(17)
N1 0.0523(17) 0.0443(17) 0.0422(16) -0.0115(14) -0.0085(13) -0.0110(14)
N2 0.0359(14) 0.0353(15) 0.0363(14) -0.0110(12) 0.0047(11) -0.0143(12)
N3 0.0461(17) 0.0546(19) 0.0559(17) -0.0101(15) 0.0062(14) -0.0246(15)
N4 0.0355(15) 0.0359(15) 0.0403(14) -0.0085(12) 0.0051(12) -0.0110(13)
C1 0.0325(17) 0.0397(18) 0.0377(17) -0.0062(15) 0.0030(13) -0.0160(15)
C2 0.0366(17) 0.0341(18) 0.0398(17) -0.0084(14) 0.0033(14) -0.0124(15)
C3 0.0457(19) 0.043(2) 0.049(2) -0.0198(17) 0.0017(16) -0.0172(17)
C4 0.053(2) 0.0336(19) 0.061(2) -0.0123(17) -0.0089(18) -0.0062(17)
C5 0.051(2) 0.0354(19) 0.048(2) -0.0023(16) -0.0092(16) -0.0126(16)
C6 0.0338(17) 0.0339(18) 0.0402(17) -0.0075(14) 0.0026(13) -0.0145(14)
C7 0.0339(17) 0.041(2) 0.0377(17) 0.0002(15) -0.0013(13) -0.0141(15)
C8 0.0428(19) 0.0364(18) 0.0407(18) -0.0084(15) -0.0007(15) -0.0124(15)
C9 0.055(2) 0.042(2) 0.0408(19) -0.0167(16) -0.0065(16) -0.0079(18)
C10 0.059(2) 0.061(2) 0.043(2) -0.0185(18) -0.0032(18) -0.013(2)
C11 0.079(3) 0.092(3) 0.043(2) -0.009(2) 0.000(2) -0.021(3)
C12 0.081(3) 0.087(3) 0.050(2) 0.001(2) -0.021(2) -0.008(3)
C13 0.055(2) 0.067(3) 0.066(3) -0.007(2) -0.015(2) -0.006(2)
C14 0.055(2) 0.043(2) 0.047(2) -0.0151(17) -0.0086(17) -0.0058(18)
C15 0.053(2) 0.037(2) 0.065(2) -0.0094(18) -0.0105(18) -0.0083(17)
C16 0.091(3) 0.060(3) 0.065(2) -0.010(2) 0.019(2) -0.035(2)
C17 0.086(3) 0.072(3) 0.112(4) -0.020(3) -0.015(3) -0.038(3)
C18 0.064(3) 0.085(3) 0.049(2) -0.014(2) -0.0001(19) -0.024(2)
C19 0.062(3) 0.131(5) 0.271(8) -0.102(5) 0.023(4) -0.006(3)
C20 0.098(4) 0.149(5) 0.060(3) -0.006(3) 0.019(2) -0.047(3)
C21 0.0451(19) 0.0313(17) 0.0338(16) -0.0065(14) 0.0050(14) -0.0179(15)
C22 0.048(2) 0.045(2) 0.0372(18) -0.0077(15) 0.0015(15) -0.0171(17)
C23 0.068(3) 0.067(3) 0.041(2) -0.0219(18) 0.0075(18) -0.023(2)
C24 0.078(3) 0.081(3) 0.044(2) -0.025(2) -0.005(2) -0.039(2)
C25 0.051(2) 0.076(3) 0.045(2) -0.0123(19) -0.0065(17) -0.026(2)
C26 0.048(2) 0.046(2) 0.0338(17) -0.0067(15) -0.0006(15) -0.0207(17)
C27 0.0378(19) 0.060(2) 0.0457(19) -0.0151(17) 0.0022(15) -0.0198(18)
C28 0.054(2) 0.075(3) 0.059(2) -0.006(2) 0.0078(18) -0.024(2)
C29 0.058(2) 0.060(3) 0.071(2) -0.012(2) 0.0056(19) -0.018(2)
C30 0.046(2) 0.053(2) 0.047(2) -0.0177(17) 0.0046(16) -0.0135(18)
C31 0.073(3) 0.105(4) 0.121(4) 0.011(3) 0.000(3) -0.052(3)
C32 0.065(3) 0.069(3) 0.180(5) -0.046(3) 0.006(3) -0.004(3)
C33 0.0401(18) 0.0362(18) 0.0364(17) -0.0112(14) 0.0024(14) -0.0144(15)
C34 0.0374(18) 0.0296(17) 0.0443(18) -0.0061(14) 0.0032(14) -0.0124(15)
C35 0.047(2) 0.040(2) 0.060(2) -0.0024(17) -0.0009(17) -0.0149(17)
C36 0.040(2) 0.044(2) 0.072(2) -0.0047(19) -0.0050(17) -0.0069(17)
C37 0.0350(19) 0.048(2) 0.063(2) -0.0139(18) 0.0063(16) -0.0128(17)
C38 0.0402(19) 0.0401(19) 0.0421(18) -0.0140(15) 0.0038(14) -0.0161(16)
C39 0.0408(19) 0.047(2) 0.0442(18) -0.0093(16) 0.0009(15) -0.0175(17)
C40 0.048(2) 0.0344(18) 0.0418(18) -0.0024(15) 0.0056(15) -0.0174(17)
C41 0.0372(19) 0.065(2) 0.046(2) -0.0079(18) 0.0006(15) -0.0311(18)
C42 0.045(2) 0.058(2) 0.050(2) -0.0093(18) 0.0042(16) -0.0268(18)
C43 0.050(2) 0.070(3) 0.058(2) -0.002(2) 0.0004(18) -0.028(2)
C44 0.061(3) 0.097(3) 0.050(2) 0.002(2) 0.0005(19) -0.047(3)
C45 0.061(3) 0.106(4) 0.048(2) -0.025(2) 0.0137(18) -0.044(3)
C46 0.056(2) 0.077(3) 0.053(2) -0.022(2) 0.0091(18) -0.042(2)
C47 0.097(4) 0.100(4) 0.079(3) -0.048(3) 0.029(3) -0.056(3)
C48 0.106(4) 0.086(4) 0.184(6) -0.050(4) -0.021(4) -0.016(3)
C49 0.174(6) 0.165(6) 0.107(4) -0.090(4) 0.045(4) -0.082(5)
C50 0.056(2) 0.058(2) 0.051(2) -0.0111(18) 0.0094(17) -0.024(2)
C51 0.060(3) 0.104(4) 0.075(3) -0.023(3) 0.020(2) -0.026(3)
C52 0.075(3) 0.098(3) 0.087(3) -0.045(3) 0.017(2) -0.042(3)
C53 0.0407(19) 0.043(2) 0.0434(18) -0.0010(16) 0.0069(15) -0.0167(16)
C54 0.044(2) 0.041(2) 0.055(2) -0.0067(17) 0.0041(16) -0.0195(17)
C55 0.053(2) 0.071(3) 0.075(3) -0.022(2) 0.013(2) -0.036(2)
C56 0.044(2) 0.086(3) 0.093(3) -0.025(3) 0.020(2) -0.034(2)
C57 0.047(2) 0.074(3) 0.079(3) -0.029(2) 0.0253(19) -0.025(2)
C58 0.047(2) 0.048(2) 0.054(2) -0.0126(17) 0.0137(16) -0.0198(18)
C59 0.062(3) 0.070(3) 0.084(3) -0.037(2) 0.035(2) -0.034(2)
C60 0.204(6) 0.218(7) 0.085(4) -0.071(4) 0.047(4) -0.162(6)
C61 0.098(4) 0.076(4) 0.210(6) -0.059(4) 0.046(4) -0.034(3)
C62 0.053(2) 0.044(2) 0.066(2) -0.0175(18) 0.0067(18) -0.0199(18)
C63 0.177(5) 0.064(3) 0.072(3) -0.019(2) 0.056(3) -0.032(3)
C64 0.074(3) 0.057(3) 0.110(3) -0.031(2) 0.012(2) -0.029(2)

loop_
_atom_type_symbol
_atom_type_description
_atom_type_scat_dispersion_real
_atom_type_scat_dispersion_imag
_atom_type_scat_source
C C 0.0033 0.0016 'International Tables Vol C Tables 4.2.6.8 and 6.1.1.4'
H H 0.0000 0.0000 'International Tables Vol C Tables 4.2.6.8 and 6.1.1.4'
N N 0.0061 0.0033 'International Tables Vol C Tables 4.2.6.8 and 6.1.1.4'
Zn Zn 0.2839 1.4301 'International Tables Vol C Tables 4.2.6.8 and 6.1.1.4'

loop_
_geom_angle_atom_site_label_1
_geom_angle_atom_site_label_2
_geom_angle_atom_site_label_3
_geom_angle
C33 Zn1 C1 129.91(12)
C33 Zn1 N2 130.00(10)
C1 Zn1 N2 83.47(10)
C33 Zn1 N4 82.80(11)
C1 Zn1 N4 125.30(10)
N2 Zn1 N4 108.88(9)
C8 N1 C9 121.9(3)
C7 N2 C21 118.2(3)
C7 N2 Zn1 106.80(19)
C21 N2 Zn1 134.74(19)
C39 N3 C41 118.7(3)
C40 N4 C53 118.2(3)
C40 N4 Zn1 106.03(19)
C53 N4 Zn1 135.70(19)
C2 C1 C6 115.5(3)
C2 C1 Zn1 133.7(2)
C6 C1 Zn1 110.5(2)
C1 C2 C3 121.1(3)
C1 C2 C8 120.5(3)
C3 C2 C8 118.3(3)
C4 C3 C2 120.5(3)
C4 C3 H3B 119.8
C2 C3 H3B 119.8
C3 C4 C5 120.5(3)
C3 C4 H4A 119.7
C5 C4 H4A 119.7
C4 C5 C6 118.7(3)
C4 C5 H5A 120.7
C6 C5 H5A 120.7
C5 C6 C1 123.6(3)
C5 C6 C7 119.5(3)
C1 C6 C7 116.9(3)
N2 C7 C6 122.0(3)
N2 C7 H7A 119.0
C6 C7 H7A 119.0
N1 C8 C2 123.0(3)
N1 C8 H8A 118.5
C2 C8 H8A 118.5
C10 C9 C14 120.9(3)
C10 C9 N1 120.0(3)
C14 C9 N1 118.8(3)
C11 C10 C9 118.6(3)
C11 C10 C18 120.7(3)
C9 C10 C18 120.7(3)
C12 C11 C10 121.3(4)
C12 C11 H11A 119.4
C10 C11 H11A 119.4
C13 C12 C11 119.8(4)
C13 C12 H12A 120.1
C11 C12 H12A 120.1
C12 C13 C14 121.2(4)
C12 C13 H13A 119.4
C14 C13 H13A 119.4
C13 C14 C9 118.2(3)
C13 C14 C15 119.3(3)
C9 C14 C15 122.5(3)
C16 C15 C14 110.9(3)
C16 C15 C17 110.0(3)
C14 C15 C17 112.0(3)
C16 C15 H15A 108.0
C14 C15 H15A 108.0
C17 C15 H15A 108.0
C15 C16 H16A 109.5
C15 C16 H16B 109.5
H16A C16 H16B 109.5
C15 C16 H16C 109.5
H16A C16 H16C 109.5
H16B C16 H16C 109.5
C15 C17 H17A 109.5
C15 C17 H17B 109.5
H17A C17 H17B 109.5
C15 C17 H17C 109.5
H17A C17 H17C 109.5
H17B C17 H17C 109.5
C19 C18 C10 109.7(3)
C19 C18 C20 111.3(4)
C10 C18 C20 114.8(3)
C19 C18 H18A 106.8
C10 C18 H18A 106.8
C20 C18 H18A 106.8
C18 C19 H19A 109.5
C18 C19 H19B 109.5
H19A C19 H19B 109.5
C18 C19 H19C 109.5
H19A C19 H19C 109.5
H19B C19 H19C 109.5
C18 C20 H20A 109.5
C18 C20 H20B 109.5
H20A C20 H20B 109.5
C18 C20 H20C 109.5
H20A C20 H20C 109.5
H20B C20 H20C 109.5
C22 C21 C26 121.4(3)
C22 C21 N2 119.5(3)
C26 C21 N2 119.1(3)
C21 C22 C23 118.2(3)
C21 C22 C30 121.0(3)
C23 C22 C30 120.7(3)
C24 C23 C22 121.6(3)
C24 C23 H23A 119.2
C22 C23 H23A 119.2
C23 C24 C25 119.7(3)
C23 C24 H24A 120.1
C25 C24 H24A 120.1
C24 C25 C26 121.3(3)
C24 C25 H25A 119.4
C26 C25 H25A 119.4
C25 C26 C21 117.7(3)
C25 C26 C27 118.6(3)
C21 C26 C27 123.7(3)
C26 C27 C28 110.2(3)
C26 C27 C29 112.0(3)
C28 C27 C29 111.3(3)
C26 C27 H27A 107.7
C28 C27 H27A 107.7
C29 C27 H27A 107.7
C27 C28 H28A 109.5
C27 C28 H28B 109.5
H28A C28 H28B 109.5
C27 C28 H28C 109.5
H28A C28 H28C 109.5
H28B C28 H28C 109.5
C27 C29 H29A 109.5
C27 C29 H29B 109.5
H29A C29 H29B 109.5
C27 C29 H29C 109.5
H29A C29 H29C 109.5
H29B C29 H29C 109.5
C22 C30 C31 111.0(3)
C22 C30 C32 114.7(3)
C31 C30 C32 110.7(3)
C22 C30 H30A 106.6
C31 C30 H30A 106.6
C32 C30 H30A 106.6
C30 C31 H31A 109.5
C30 C31 H31B 109.5
H31A C31 H31B 109.5
C30 C31 H31C 109.5
H31A C31 H31C 109.5
H31B C31 H31C 109.5
C30 C32 H32A 109.5
C30 C32 H32B 109.5
H32A C32 H32B 109.5
C30 C32 H32C 109.5
H32A C32 H32C 109.5
H32B C32 H32C 109.5
C38 C33 C34 116.5(3)
C38 C33 Zn1 132.2(2)
C34 C33 Zn1 110.4(2)
C35 C34 C33 121.9(3)
C35 C34 C40 120.3(3)
C33 C34 C40 117.8(3)
C36 C35 C34 120.1(3)
C36 C35 H35A 119.9
C34 C35 H35A 119.9
C37 C36 C35 119.6(3)
C37 C36 H36A 120.2
C35 C36 H36A 120.2
C36 C37 C38 120.8(3)
C36 C37 H37A 119.6
C38 C37 H37A 119.6
C37 C38 C33 121.1(3)
C37 C38 C39 119.9(3)
C33 C38 C39 118.9(3)
N3 C39 C38 123.9(3)
N3 C39 H39A 118.0
C38 C39 H39A 118.0
N4 C40 C34 121.2(3)
N4 C40 H40A 119.4
C34 C40 H40A 119.4
C42 C41 C46 122.0(3)
C42 C41 N3 122.2(3)
C46 C41 N3 115.7(3)
C43 C42 C41 117.1(3)
C43 C42 C50 119.4(3)
C41 C42 C50 123.5(3)
C44 C43 C42 121.4(4)
C44 C43 H43A 119.3
C42 C43 H43A 119.3
C45 C44 C43 120.3(4)
C45 C44 H44A 119.8
C43 C44 H44A 119.8
C44 C45 C46 121.0(4)
C44 C45 H45A 119.5
C46 C45 H45A 119.5
C45 C46 C41 118.1(4)
C45 C46 C47 121.8(4)
C41 C46 C47 120.1(3)
C48 C47 C49 112.1(4)
C48 C47 C46 111.0(3)
C49 C47 C46 113.6(4)
C48 C47 H47A 106.5
C49 C47 H47A 106.5
C46 C47 H47A 106.5
C47 C48 H48A 109.5
C47 C48 H48B 109.5
H48A C48 H48B 109.5
C47 C48 H48C 109.5
H48A C48 H48C 109.5
H48B C48 H48C 109.5
C47 C49 H49A 109.5
C47 C49 H49B 109.5
H49A C49 H49B 109.5
C47 C49 H49C 109.5
H49A C49 H49C 109.5
H49B C49 H49C 109.5
C42 C50 C51 112.1(3)
C42 C50 C52 112.1(3)
C51 C50 C52 109.8(3)
C42 C50 H50A 107.5
C51 C50 H50A 107.5
C52 C50 H50A 107.5
C50 C51 H51A 109.5
C50 C51 H51B 109.5
H51A C51 H51B 109.5
C50 C51 H51C 109.5
H51A C51 H51C 109.5
H51B C51 H51C 109.5
C50 C52 H52A 109.5
C50 C52 H52B 109.5
H52A C52 H52B 109.5
C50 C52 H52C 109.5
H52A C52 H52C 109.5
H52B C52 H52C 109.5
C58 C53 C54 121.7(3)
C58 C53 N4 118.0(3)
C54 C53 N4 120.2(3)
C55 C54 C53 117.1(3)
C55 C54 C62 120.4(3)
C53 C54 C62 122.5(3)
C56 C55 C54 121.9(4)
C56 C55 H55A 119.0
C54 C55 H55A 119.0
C55 C56 C57 120.4(3)
C55 C56 H56A 119.8
C57 C56 H56A 119.8
C56 C57 C58 120.8(3)
C56 C57 H57A 119.6
C58 C57 H57A 119.6
C53 C58 C57 118.2(3)
C53 C58 C59 122.1(3)
C57 C58 C59 119.7(3)
C58 C59 C60 110.6(3)
C58 C59 C61 111.4(4)
C60 C59 C61 111.2(4)
C58 C59 H59A 107.8
C60 C59 H59A 107.8
C61 C59 H59A 107.8
C59 C60 H60A 109.5
C59 C60 H60B 109.5
H60A C60 H60B 109.5
C59 C60 H60C 109.5
H60A C60 H60C 109.5
H60B C60 H60C 109.5
C59 C61 H61A 109.5
C59 C61 H61B 109.5
H61A C61 H61B 109.5
C59 C61 H61C 109.5
H61A C61 H61C 109.5
H61B C61 H61C 109.5
C63 C62 C54 110.1(3)
C63 C62 C64 110.1(3)
C54 C62 C64 114.6(3)
C63 C62 H62A 107.2
C54 C62 H62A 107.2
C64 C62 H62A 107.2
C62 C63 H63A 109.5
C62 C63 H63B 109.5
H63A C63 H63B 109.5
C62 C63 H63C 109.5
H63A C63 H63C 109.5
H63B C63 H63C 109.5
C62 C64 H64A 109.5
C62 C64 H64B 109.5
H64A C64 H64B 109.5
C62 C64 H64C 109.5
H64A C64 H64C 109.5
H64B C64 H64C 109.5

loop_
_geom_bond_atom_site_label_1
_geom_bond_atom_site_label_2
_geom_bond_distance
Zn1 C33 1.982(3)
Zn1 C1 1.994(3)
Zn1 N2 2.174(2)
Zn1 N4 2.219(2)
N1 C8 1.256(3)
N1 C9 1.425(4)
N2 C7 1.285(3)
N2 C21 1.427(3)
N3 C39 1.263(4)
N3 C41 1.423(4)
N4 C40 1.279(3)
N4 C53 1.454(4)
C1 C2 1.402(4)
C1 C6 1.410(4)
C2 C3 1.412(4)
C2 C8 1.466(4)
C3 C4 1.371(4)
C3 H3B 0.9400
C4 C5 1.374(4)
C4 H4A 0.9400
C5 C6 1.392(4)
C5 H5A 0.9400
C6 C7 1.453(4)
C7 H7A 0.9400
C8 H8A 0.9400
C9 C10 1.394(4)
C9 C14 1.397(4)
C10 C11 1.375(5)
C10 C18 1.516(5)
C11 C12 1.371(5)
C11 H11A 0.9400
C12 C13 1.370(5)
C12 H12A 0.9400
C13 C14 1.382(4)
C13 H13A 0.9400
C14 C15 1.527(5)
C15 C16 1.520(5)
C15 C17 1.529(5)
C15 H15A 0.9900
C16 H16A 0.9700
C16 H16B 0.9700
C16 H16C 0.9700
C17 H17A 0.9700
C17 H17B 0.9700
C17 H17C 0.9700
C18 C19 1.486(6)
C18 C20 1.519(5)
C18 H18A 0.9900
C19 H19A 0.9700
C19 H19B 0.9700
C19 H19C 0.9700
C20 H20A 0.9700
C20 H20B 0.9700
C20 H20C 0.9700
C21 C22 1.390(4)
C21 C26 1.414(4)
C22 C23 1.391(4)
C22 C30 1.508(4)
C23 C24 1.372(5)
C23 H23A 0.9400
C24 C25 1.380(5)
C24 H24A 0.9400
C25 C26 1.392(4)
C25 H25A 0.9400
C26 C27 1.518(4)
C27 C28 1.530(4)
C27 C29 1.532(4)
C27 H27A 0.9900
C28 H28A 0.9700
C28 H28B 0.9700
C28 H28C 0.9700
C29 H29A 0.9700
C29 H29B 0.9700
C29 H29C 0.9700
C30 C31 1.509(5)
C30 C32 1.510(5)
C30 H30A 0.9900
C31 H31A 0.9700
C31 H31B 0.9700
C31 H31C 0.9700
C32 H32A 0.9700
C32 H32B 0.9700
C32 H32C 0.9700
C33 C38 1.401(4)
C33 C34 1.404(4)
C34 C35 1.394(4)
C34 C40 1.462(4)
C35 C36 1.376(4)
C35 H35A 0.9400
C36 C37 1.371(4)
C36 H36A 0.9400
C37 C38 1.401(4)
C37 H37A 0.9400
C38 C39 1.463(4)
C39 H39A 0.9400
C40 H40A 0.9400
C41 C42 1.395(4)
C41 C46 1.406(4)
C42 C43 1.392(4)
C42 C50 1.515(4)
C43 C44 1.375(5)
C43 H43A 0.9400
C44 C45 1.372(5)
C44 H44A 0.9400
C45 C46 1.376(5)
C45 H45A 0.9400
C46 C47 1.533(5)
C47 C48 1.493(6)
C47 C49 1.521(5)
C47 H47A 0.9900
C48 H48A 0.9700
C48 H48B 0.9700
C48 H48C 0.9700
C49 H49A 0.9700
C49 H49B 0.9700
C49 H49C 0.9700
C50 C51 1.525(5)
C50 C52 1.527(5)
C50 H50A 0.9900
C51 H51A 0.9700
C51 H51B 0.9700
C51 H51C 0.9700
C52 H52A 0.9700
C52 H52B 0.9700
C52 H52C 0.9700
C53 C58 1.390(4)
C53 C54 1.406(4)
C54 C55 1.388(4)
C54 C62 1.512(4)
C55 C56 1.364(5)
C55 H55A 0.9400
C56 C57 1.367(5)
C56 H56A 0.9400
C57 C58 1.394(4)
C57 H57A 0.9400
C58 C59 1.505(5)
C59 C60 1.507(5)
C59 C61 1.524(6)
C59 H59A 0.9900
C60 H60A 0.9700
C60 H60B 0.9700
C60 H60C 0.9700
C61 H61A 0.9700
C61 H61B 0.9700
C61 H61C 0.9700
C62 C63 1.510(5)
C62 C64 1.523(4)
C62 H62A 0.9900
C63 H63A 0.9700
C63 H63B 0.9700
C63 H63C 0.9700
C64 H64A 0.9700
C64 H64B 0.9700
C64 H64C 0.9700

loop_
_geom_torsion_atom_site_label_1
_geom_torsion_atom_site_label_2
_geom_torsion_atom_site_label_3
_geom_torsion_atom_site_label_4
_geom_torsion
C6 C1 C2 C3 3.3(4)
Zn1 C1 C2 C3 176.5(2)
C6 C1 C2 C8 -173.9(2)
Zn1 C1 C2 C8 -0.7(4)
C1 C2 C3 C4 -2.2(5)
C8 C2 C3 C4 175.1(3)
C2 C3 C4 C5 0.0(5)
C3 C4 C5 C6 0.8(5)
C4 C5 C6 C1 0.6(5)
C4 C5 C6 C7 178.3(3)
C2 C1 C6 C5 -2.6(4)
Zn1 C1 C6 C5 -177.3(2)
C2 C1 C6 C7 179.7(2)
Zn1 C1 C6 C7 4.9(3)
C21 N2 C7 C6 171.6(2)
Zn1 N2 C7 C6 -2.9(3)
C5 C6 C7 N2 -179.0(3)
C1 C6 C7 N2 -1.1(4)
C9 N1 C8 C2 -176.6(3)
C1 C2 C8 N1 174.8(3)
C3 C2 C8 N1 -2.4(4)
C8 N1 C9 C10 -94.5(4)
C8 N1 C9 C14 92.3(4)
C14 C9 C10 C11 -1.3(5)
N1 C9 C10 C11 -174.3(3)
C14 C9 C10 C18 176.0(3)
N1 C9 C10 C18 3.0(5)
C9 C10 C11 C12 1.0(6)
C18 C10 C11 C12 -176.3(4)
C10 C11 C12 C13 0.1(7)
C11 C12 C13 C14 -0.9(7)
C12 C13 C14 C9 0.6(6)
C12 C13 C14 C15 -179.6(4)
C10 C9 C14 C13 0.5(5)
N1 C9 C14 C13 173.6(3)
C10 C9 C14 C15 -179.3(3)
N1 C9 C14 C15 -6.2(5)
C13 C14 C15 C16 76.2(4)
C9 C14 C15 C16 -104.0(4)
C13 C14 C15 C17 -47.0(4)
C9 C14 C15 C17 132.8(3)
C11 C10 C18 C19 94.9(5)
C9 C10 C18 C19 -82.3(5)
C11 C10 C18 C20 -31.3(5)
C9 C10 C18 C20 151.4(4)
C7 N2 C21 C22 123.0(3)
Zn1 N2 C21 C22 -64.4(4)
C7 N2 C21 C26 -59.6(4)
Zn1 N2 C21 C26 113.0(3)
C26 C21 C22 C23 1.6(4)
N2 C21 C22 C23 178.9(3)
C26 C21 C22 C30 179.3(3)
N2 C21 C22 C30 -3.4(4)
C21 C22 C23 C24 -0.4(5)
C30 C22 C23 C24 -178.2(3)
C22 C23 C24 C25 -0.4(6)
C23 C24 C25 C26 0.1(5)
C24 C25 C26 C21 1.0(5)
C24 C25 C26 C27 -176.3(3)
C22 C21 C26 C25 -1.8(4)
N2 C21 C26 C25 -179.1(3)
C22 C21 C26 C27 175.4(3)
N2 C21 C26 C27 -2.0(4)
C25 C26 C27 C28 58.4(4)
C21 C26 C27 C28 -118.7(3)
C25 C26 C27 C29 -66.0(4)
C21 C26 C27 C29 116.9(3)
C21 C22 C30 C31 -93.4(4)
C23 C22 C30 C31 84.3(4)
C21 C22 C30 C32 140.2(4)
C23 C22 C30 C32 -42.1(5)
C38 C33 C34 C35 0.6(4)
Zn1 C33 C34 C35 -170.1(2)
C38 C33 C34 C40 -178.0(3)
Zn1 C33 C34 C40 11.2(3)
C33 C34 C35 C36 0.6(5)
C40 C34 C35 C36 179.3(3)
C34 C35 C36 C37 -1.4(5)
C35 C36 C37 C38 0.9(5)
C36 C37 C38 C33 0.4(5)
C36 C37 C38 C39 -176.3(3)
C34 C33 C38 C37 -1.1(4)
Zn1 C33 C38 C37 167.1(2)
C34 C33 C38 C39 175.6(3)
Zn1 C33 C38 C39 -16.2(4)
C41 N3 C39 C38 172.8(3)
C37 C38 C39 N3 -3.2(5)
C33 C38 C39 N3 -179.9(3)
C53 N4 C40 C34 174.2(3)
Zn1 N4 C40 C34 -7.8(3)
C35 C34 C40 N4 179.8(3)
C33 C34 C40 N4 -1.5(4)
C39 N3 C41 C42 71.9(4)
C39 N3 C41 C46 -111.5(3)
C46 C41 C42 C43 1.9(5)
N3 C41 C42 C43 178.3(3)
C46 C41 C42 C50 -177.1(3)
N3 C41 C42 C50 -0.8(5)
C41 C42 C43 C44 -0.2(5)
C50 C42 C43 C44 178.9(3)
C42 C43 C44 C45 -1.1(5)
C43 C44 C45 C46 0.7(6)
C44 C45 C46 C41 0.9(5)
C44 C45 C46 C47 -178.2(4)
C42 C41 C46 C45 -2.3(5)
N3 C41 C46 C45 -178.9(3)
C42 C41 C46 C47 176.9(3)
N3 C41 C46 C47 0.3(5)
C45 C46 C47 C48 97.0(5)
C41 C46 C47 C48 -82.1(5)
C45 C46 C47 C49 -30.3(5)
C41 C46 C47 C49 150.5(4)
C43 C42 C50 C51 68.1(4)
C41 C42 C50 C51 -112.8(4)
C43 C42 C50 C52 -55.9(4)
C41 C42 C50 C52 123.1(4)
C40 N4 C53 C58 116.0(3)
Zn1 N4 C53 C58 -61.1(4)
C40 N4 C53 C54 -66.4(4)
Zn1 N4 C53 C54 116.4(3)
C58 C53 C54 C55 -0.2(5)
N4 C53 C54 C55 -177.7(3)
C58 C53 C54 C62 176.7(3)
N4 C53 C54 C62 -0.7(5)
C53 C54 C55 C56 0.4(5)
C62 C54 C55 C56 -176.7(3)
C54 C55 C56 C57 -0.3(6)
C55 C56 C57 C58 0.0(6)
C54 C53 C58 C57 0.0(5)
N4 C53 C58 C57 177.5(3)
C54 C53 C58 C59 177.9(3)
N4 C53 C58 C59 -4.6(5)
C56 C57 C58 C53 0.1(5)
C56 C57 C58 C59 -177.9(4)
C53 C58 C59 C60 -113.3(4)
C57 C58 C59 C60 64.6(5)
C53 C58 C59 C61 122.5(4)
C57 C58 C59 C61 -59.6(5)
C55 C54 C62 C63 100.7(4)
C53 C54 C62 C63 -76.2(4)
C55 C54 C62 C64 -24.1(5)
C53 C54 C62 C64 159.0(3)
